data_3000459
loop_
_publ_author_name
'Gianfranco Ulian'
'Giovanni Valdr\`e'

_publ_section_title
;
 Facile band gap tuning in graphene brucite heterojunctions
;
_journal_name_full 'Scientific Reports'
_journal_page_first 23090
_journal_volume 13
_journal_year 2023
_chemical_formula_sum 'C8 H5 Al Mg2 O6'
_chemical_formula_weight 272.720
_chemical_name_common 'Al-bearing Brucite Graphene heterojunction'
_space_group_IT_number 1
_space_group_name_Hall 'P 1'
_space_group_name_H-M_alt 'P 1'
_cell_angle_alpha 90.000000
_cell_angle_beta 90.000000
_cell_angle_gamma 120.000000
_cell_formula_units_Z 1
_cell_length_a 5.034600
_cell_length_b 5.034600
_cell_length_c 39.133801
_cell_measurement_pressure 0
_cell_measurement_temperature 0
_cell_volume 859.038
_computing_structure_refinement QuantumATK
_computing_structure_solution QuantumATK
_diffrn_ambient_pressure 0
_diffrn_ambient_temperature 0
_exptl_crystal_density_diffrn 0
_cod_data_source_file HJ_BG_data_2.cif
_cod_data_source_block BAlG-L_b02
_cod_depositor_comments 'Releasing structure 3000459 into public domain as published material.'
_cod_original_cell_volume 859.038372
_cod_original_formula_sum 'Mg2 Al O6 H5 C8'
_cod_database_code 3000459

loop_
_space_group_symop_id
_space_group_symop_operation_xyz
1 'x, y, z'

loop_
_atom_site_label
_atom_site_occupancy
_atom_site_fract_x
_atom_site_fract_y
_atom_site_fract_z
_atom_site_adp_type
_atom_site_B_iso_or_equiv
H1 1.0 0.696838 0.046522 0.416361 Biso 1.000000
H2 1.0 0.301282 0.341993 0.416280 Biso 1.000000
O1 1.0 0.688359 0.012211 0.440544 Biso 1.000000
O2 1.0 0.314520 0.323720 0.440532 Biso 1.000000
O3 1.0 0.003078 0.635029 0.440945 Biso 1.000000
Mg1 1.0 0.326058 -0.017641 0.465425 Biso 1.000000
Al1 1.0 0.001978 0.340511 0.465977 Biso 1.000000
Mg2 1.0 0.677325 0.658210 0.464930 Biso 1.000000
O4 1.0 0.000977 0.020714 0.493363 Biso 1.000000
O5 1.0 0.677163 0.319556 0.494382 Biso 1.000000
O6 1.0 0.326949 0.642666 0.494537 Biso 1.000000
H3 1.0 -0.003616 0.030343 0.517805 Biso 1.000000
H4 1.0 0.673677 0.293956 0.518688 Biso 1.000000
H5 1.0 0.336016 0.611352 0.518583 Biso 1.000000
C1 1.0 -0.002605 0.009171 0.579771 Biso 1.000000
C2 1.0 0.497286 0.009166 0.579751 Biso 1.000000
C3 1.0 0.164095 0.342697 0.579751 Biso 1.000000
C4 1.0 0.664085 0.342619 0.579802 Biso 1.000000
C5 1.0 -0.002518 0.509431 0.579761 Biso 1.000000
C6 1.0 0.497434 0.509353 0.579744 Biso 1.000000
C7 1.0 0.164078 0.842533 0.579735 Biso 1.000000
C8 1.0 0.663990 0.842550 0.579741 Biso 1.000000
